data_7054443
loop_
_publ_author_name
'Gruber, Tobias'
'Thompson, Amber L.'
'Odell, Barbara'
'Bombicz, Petra'
'Schofield, Christopher J.'

_publ_section_title
;
 Conformational studies on substituted \e-caprolactams by X-ray
 crystallography and NMR spectroscopy
;
_journal_issue 12
_journal_name_full 'New J. Chem.'
_journal_page_first 5905
_journal_paper_doi 10.1039/C4NJ01339E
_journal_volume 38
_journal_year 2014
_chemical_formula_moiety 'C11 H18 N2 O3 S2'
_chemical_formula_sum 'C11 H18 N2 O3 S2'
_chemical_formula_weight 290.41
_chemical_melting_point ?
_space_group_IT_number 2
_symmetry_cell_setting triclinic
_symmetry_space_group_name_Hall '-P 1'
_symmetry_space_group_name_H-M 'P -1'
_atom_sites_solution_hydrogens difmap
_atom_sites_solution_primary direct
_audit_creation_date 14-05-20
_audit_creation_method CRYSTALS_ver_14.40
_cell_angle_alpha 89.703(6)
_cell_angle_beta 71.855(6)
_cell_angle_gamma 73.959(6)
_cell_formula_units_Z 2
_cell_length_a 7.9432(6)
_cell_length_b 8.4258(6)
_cell_length_c 11.2990(8)
_cell_measurement_reflns_used 1932
_cell_measurement_temperature 150
_cell_measurement_theta_max 31
_cell_measurement_theta_min 3
_cell_volume 687.92(9)
_computing_cell_refinement 'CrysAlis, (Oxford Diffraction, 2002)'
_computing_data_collection 'SuperNova, (Oxford Diffraction, 2010)'
_computing_data_reduction 'CrysAlis, (Oxford Diffraction, 2002)'
_computing_molecular_graphics 'CAMERON (Watkin et al., 1996)'
_computing_publication_material 'CRYSTALS (Betteridge et al., 2003)'
_computing_structure_refinement 'CRYSTALS (Betteridge et al., 2003)'
_computing_structure_solution 'SIR92 (Altomare et al., 1994)'
_diffrn_ambient_temperature 150
_diffrn_measured_fraction_theta_full 0.998
_diffrn_measured_fraction_theta_max 0.830
_diffrn_measurement_device Area
_diffrn_measurement_device_type 'Oxford Diffraction SuperNova'
_diffrn_measurement_method \w
_diffrn_radiation_monochromator graphite
_diffrn_radiation_type 'Mo K\a'
_diffrn_radiation_wavelength 0.71073
_diffrn_reflns_av_R_equivalents 0.037
_diffrn_reflns_limit_h_max 11
_diffrn_reflns_limit_h_min -11
_diffrn_reflns_limit_k_max 11
_diffrn_reflns_limit_k_min -11
_diffrn_reflns_limit_l_max 11
_diffrn_reflns_limit_l_min -16
_diffrn_reflns_number 6132
_diffrn_reflns_theta_full 25.000
_diffrn_reflns_theta_max 30.707
_diffrn_reflns_theta_min 3.025
_diffrn_standards_number 0
_exptl_absorpt_coefficient_mu 0.389
_exptl_absorpt_correction_T_max 0.98
_exptl_absorpt_correction_T_min 0.97
_exptl_absorpt_correction_type multi-scan
_exptl_absorpt_process_details 'CrysAlis, (Oxford Diffraction, 2002)'
_exptl_crystal_colour clear_pale_colourless
_exptl_crystal_density_diffrn 1.402
_exptl_crystal_density_meas ?
_exptl_crystal_density_method 'not measured'
_exptl_crystal_description plate
_exptl_crystal_F_000 308
_exptl_crystal_size_max 0.21
_exptl_crystal_size_mid 0.20
_exptl_crystal_size_min 0.04
_refine_diff_density_max 0.66
_refine_diff_density_min -0.76
_refine_ls_extinction_method None
_refine_ls_goodness_of_fit_ref 1.0097
_refine_ls_hydrogen_treatment constr
_refine_ls_matrix_type full
_refine_ls_number_parameters 163
_refine_ls_number_reflns 3544
_refine_ls_number_restraints 0
_refine_ls_R_factor_all 0.0878
_refine_ls_R_factor_gt 0.0565
_refine_ls_shift/su_max 0.0004307
_refine_ls_shift/su_mean 0.0000485
_refine_ls_structure_factor_coef Fsqd
_refine_ls_weighting_details
;
 Method= Modified Sheldrick 
 w=1/[\s^2^(F^2^) + ( 0.02P)^2^ + 0.68P] 
 ,where P=(max(Fo^2^,0) + 2Fc^2^)/3 
;
_refine_ls_weighting_scheme calc
_refine_ls_wR_factor_all 0.1161
_refine_ls_wR_factor_gt 0.0953
_refine_ls_wR_factor_ref 0.1155
_reflns_limit_h_max 11
_reflns_limit_h_min -10
_reflns_limit_k_max 11
_reflns_limit_k_min -11
_reflns_limit_l_max 16
_reflns_limit_l_min 0
_reflns_number_gt 2530
_reflns_number_total 3550
_reflns_threshold_expression I>2.0\s(I)
_oxford_diffrn_Wilson_B_factor 1.87
_oxford_diffrn_Wilson_scale 0.02
_oxford_refine_ls_r_factor_ref 0.0874
_oxford_refine_ls_scale 7.48(19)
_oxford_reflns_number_all 3547
_oxford_reflns_threshold_expression_ref I>-3.0\s(I)
_oxford_structure_analysis_title 6316
_cod_data_source_file c4nj01339e2.cif
_cod_data_source_block 5-trans
_cod_depositor_comments
;
The following automatic conversions were performed:

'_chemical_melting_point' value 'not measured' was changed to '?' -
the value is undefined or not given.

Automatic conversion script
Id: cif_fix_values 2827 2014-09-09 07:05:25Z andrius 

 Adding full bibliography for 7054439--7054445.cif.

The following automatic conversions were performed:

'_exptl_crystal_density_meas' value 'not measured' was changed to '?'
- the value is perceived as not measured.

Automatic conversion script
Id: cif_fix_values 3008 2015-01-20 13:52:24Z robertas 
;
_cod_original_sg_symbol_H-M 'P -1 '
_cod_database_code 7054443

loop_
_symmetry_equiv_pos_as_xyz
x,y,z
-x,-y,-z

loop_
_atom_site_label
_atom_site_type_symbol
_atom_site_fract_x
_atom_site_fract_y
_atom_site_fract_z
_atom_site_U_iso_or_equiv
_atom_site_occupancy
_atom_site_adp_type
_atom_site_refinement_flags_posn
C1 C 0.5436(4) 0.3942(3) 0.8233(2) 0.0236 1.0000 Uani .
C2 C 0.5606(3) 0.3275(3) 0.6948(2) 0.0216 1.0000 Uani .
C3 C 0.3922(4) 0.4170(3) 0.6554(3) 0.0245 1.0000 Uani .
C4 C 0.2315(4) 0.3427(3) 0.7063(3) 0.0268 1.0000 Uani .
C5 C 0.1392(4) 0.3666(3) 0.8467(3) 0.0266 1.0000 Uani .
C6 C 0.2642(4) 0.2926(3) 0.9253(3) 0.0247 1.0000 Uani .
C7 C 0.3485(4) 0.1053(3) 0.9000(2) 0.0246 1.0000 Uani .
C8 C 0.2783(4) -0.1488(4) 0.9160(3) 0.0419 1.0000 Uani .
C9 C 0.8248(4) 0.1953(3) 0.4641(2) 0.0232 1.0000 Uani .
C10 C 1.0455(4) 0.0605(4) 0.2657(3) 0.0340 1.0000 Uani .
C11 C 1.1203(4) 0.2659(4) 0.3818(3) 0.0342 1.0000 Uani .
S1 S 0.77991(9) 0.34428(9) 0.59009(6) 0.0255 1.0000 Uani .
S2 S 0.67820(10) 0.09019(9) 0.45800(7) 0.0320 1.0000 Uani .
O1 O 0.6498(3) 0.4692(2) 0.83911(18) 0.0326 1.0000 Uani .
O2 O 0.5105(3) 0.0336(2) 0.8640(2) 0.0335 1.0000 Uani .
O3 O 0.2147(3) 0.0313(2) 0.92794(19) 0.0304 1.0000 Uani .
N1 N 0.4022(3) 0.3780(3) 0.9209(2) 0.0260 1.0000 Uani .
N2 N 0.9874(3) 0.1782(3) 0.3752(2) 0.0258 1.0000 Uani .
H11 H 0.3919 0.4260 0.9920 0.0317 1.0000 Uiso R
H21 H 0.5689 0.2103 0.6951 0.0251 1.0000 Uiso R
H31 H 0.3538 0.5331 0.6823 0.0291 1.0000 Uiso R
H32 H 0.4297 0.4047 0.5652 0.0288 1.0000 Uiso R
H41 H 0.1374 0.3928 0.6681 0.0320 1.0000 Uiso R
H42 H 0.2768 0.2250 0.6797 0.0319 1.0000 Uiso R
H51 H 0.0890 0.4851 0.8733 0.0318 1.0000 Uiso R
H52 H 0.0376 0.3194 0.8680 0.0318 1.0000 Uiso R
H61 H 0.1850 0.3084 1.0118 0.0292 1.0000 Uiso R
H81 H 0.3490 -0.1873 0.8302 0.0625 1.0000 Uiso R
H82 H 0.3524 -0.1866 0.9694 0.0629 1.0000 Uiso R
H83 H 0.1700 -0.1871 0.9411 0.0625 1.0000 Uiso R
H101 H 1.1574 0.0691 0.2082 0.0521 1.0000 Uiso R
H102 H 0.9535 0.0792 0.2259 0.0524 1.0000 Uiso R
H103 H 1.0653 -0.0487 0.2908 0.0524 1.0000 Uiso R
H111 H 1.1646 0.2341 0.4490 0.0523 1.0000 Uiso R
H112 H 1.2211 0.2402 0.3077 0.0528 1.0000 Uiso R
H113 H 1.0658 0.3827 0.3936 0.0530 1.0000 Uiso R

loop_
_atom_site_aniso_label
_atom_site_aniso_U_11
_atom_site_aniso_U_22
_atom_site_aniso_U_33
_atom_site_aniso_U_23
_atom_site_aniso_U_13
_atom_site_aniso_U_12
C1 0.0253(13) 0.0252(13) 0.0184(14) -0.0013(11) -0.0057(12) -0.0059(11)
C2 0.0239(13) 0.0253(13) 0.0154(13) -0.0019(11) -0.0029(11) -0.0109(11)
C3 0.0307(14) 0.0229(13) 0.0194(14) 0.0008(11) -0.0091(12) -0.0061(11)
C4 0.0240(14) 0.0278(14) 0.0282(16) -0.0001(12) -0.0112(13) -0.0037(12)
C5 0.0213(13) 0.0264(14) 0.0293(16) 0.0002(12) -0.0074(12) -0.0034(11)
C6 0.0227(13) 0.0317(14) 0.0163(13) -0.0037(11) -0.0012(11) -0.0082(12)
C7 0.0264(14) 0.0327(15) 0.0159(13) 0.0031(11) -0.0068(12) -0.0108(12)
C8 0.0435(18) 0.0280(16) 0.062(2) 0.0107(16) -0.0242(18) -0.0140(14)
C9 0.0261(13) 0.0232(13) 0.0199(14) 0.0002(11) -0.0072(12) -0.0068(11)
C10 0.0266(15) 0.0414(17) 0.0246(16) -0.0081(13) 0.0006(13) -0.0051(13)
C11 0.0268(14) 0.0416(17) 0.0335(17) 0.0018(14) -0.0035(13) -0.0157(13)
S1 0.0290(4) 0.0292(4) 0.0203(4) -0.0021(3) -0.0044(3) -0.0157(3)
S2 0.0305(4) 0.0334(4) 0.0306(4) -0.0106(3) -0.0011(3) -0.0163(3)
O1 0.0370(11) 0.0409(12) 0.0248(11) -0.0049(9) -0.0085(9) -0.0208(10)
O2 0.0226(10) 0.0331(11) 0.0384(13) 0.0083(9) -0.0044(10) -0.0043(9)
O3 0.0266(10) 0.0302(11) 0.0362(12) 0.0046(9) -0.0106(9) -0.0106(9)
N1 0.0307(12) 0.0321(13) 0.0162(12) -0.0053(10) -0.0057(10) -0.0127(10)
N2 0.0217(11) 0.0321(13) 0.0210(12) 0.0001(10) -0.0017(10) -0.0097(10)

loop_
_atom_type_symbol
_atom_type_scat_dispersion_real
_atom_type_scat_dispersion_imag
_atom_type_scat_Cromer_Mann_a1
_atom_type_scat_Cromer_Mann_b1
_atom_type_scat_Cromer_Mann_a2
_atom_type_scat_Cromer_Mann_b2
_atom_type_scat_Cromer_Mann_a3
_atom_type_scat_Cromer_Mann_b3
_atom_type_scat_Cromer_Mann_a4
_atom_type_scat_Cromer_Mann_b4
_atom_type_scat_Cromer_Mann_c
_atom_type_scat_source
C 0.0033 0.0016 2.3100 20.8439 1.0200 10.2075 1.5886 0.5687 0.8650 51.6512 0.2156 'International Tables Vol C 4.2.6.8 and 6.1.1.4'
H 0.0000 0.0000 0.4930 10.5109 0.3229 26.1257 0.1402 3.1424 0.0408 57.7998 0.0030 'International Tables Vol C 4.2.6.8 and 6.1.1.4'
N 0.0061 0.0033 12.2126 0.0057 3.1322 9.8933 2.0125 28.9975 1.1663 0.5826 -11.5290 'International Tables Vol C 4.2.6.8 and 6.1.1.4'
O 0.0106 0.0060 3.0485 13.2771 2.2868 5.7011 1.5463 0.3239 0.8670 32.9089 0.2508 'International Tables Vol C 4.2.6.8 and 6.1.1.4'
S 0.1246 0.1234 6.9053 1.4679 5.2034 22.2151 1.4379 0.2536 1.5863 56.1720 0.8669 'International Tables Vol C 4.2.6.8 and 6.1.1.4'

loop_
_geom_angle_atom_site_label_1
_geom_angle_atom_site_label_2
_geom_angle_atom_site_label_3
_geom_angle
_geom_angle_publ_flag
C2 C1 O1 121.8(2) yes
C2 C1 N1 118.1(2) yes
O1 C1 N1 120.0(2) yes
C1 C2 C3 111.7(2) yes
C1 C2 S1 106.34(17) yes
C3 C2 S1 114.05(19) yes
C1 C2 H21 109.5 no
C3 C2 H21 108.1 no
S1 C2 H21 107.1 no
C2 C3 C4 112.1(2) yes
C2 C3 H31 109.8 no
C4 C3 H31 110.5 no
C2 C3 H32 107.9 no
C4 C3 H32 108.0 no
H31 C3 H32 108.4 no
C3 C4 C5 116.0(2) yes
C3 C4 H41 108.1 no
C5 C4 H41 107.6 no
C3 C4 H42 108.0 no
C5 C4 H42 109.1 no
H41 C4 H42 107.7 no
C4 C5 C6 116.0(2) yes
C4 C5 H51 109.3 no
C6 C5 H51 106.3 no
C4 C5 H52 109.0 no
C6 C5 H52 108.2 no
H51 C5 H52 107.8 no
C5 C6 C7 113.6(2) yes
C5 C6 N1 113.6(2) yes
C7 C6 N1 112.2(2) yes
C5 C6 H61 106.8 no
C7 C6 H61 104.1 no
N1 C6 H61 105.6 no
C6 C7 O2 125.7(3) yes
C6 C7 O3 109.8(2) yes
O2 C7 O3 124.5(3) yes
O3 C8 H81 109.2 no
O3 C8 H82 109.8 no
H81 C8 H82 110.6 no
O3 C8 H83 107.1 no
H81 C8 H83 109.9 no
H82 C8 H83 110.2 no
S1 C9 S2 123.27(16) yes
S1 C9 N2 113.00(19) yes
S2 C9 N2 123.7(2) yes
N2 C10 H101 110.1 no
N2 C10 H102 111.2 no
H101 C10 H102 109.6 no
N2 C10 H103 109.3 no
H101 C10 H103 108.5 no
H102 C10 H103 108.1 no
N2 C11 H111 110.5 no
N2 C11 H112 109.7 no
H111 C11 H112 108.5 no
N2 C11 H113 111.6 no
H111 C11 H113 107.6 no
H112 C11 H113 108.8 no
C2 S1 C9 101.37(12) yes
C8 O3 C7 114.9(2) yes
C6 N1 C1 129.6(2) yes
C6 N1 H11 115.5 no
C1 N1 H11 114.9 no
C11 N2 C10 115.9(2) yes
C11 N2 C9 124.1(2) yes
C10 N2 C9 119.9(2) yes

loop_
_geom_bond_atom_site_label_1
_geom_bond_atom_site_label_2
_geom_bond_distance
_geom_bond_publ_flag
C1 C2 1.512(3) yes
C1 O1 1.238(3) yes
C1 N1 1.345(3) yes
C2 C3 1.538(3) yes
C2 S1 1.818(3) yes
C2 H21 0.971 no
C3 C4 1.527(4) yes
C3 H31 0.961 no
C3 H32 0.965 no
C4 C5 1.514(4) yes
C4 H41 0.973 no
C4 H42 0.971 no
C5 C6 1.537(4) yes
C5 H51 0.977 no
C5 H52 0.960 no
C6 C7 1.524(4) yes
C6 N1 1.457(3) yes
C6 H61 0.970 no
C7 O2 1.197(3) yes
C7 O3 1.332(3) yes
C8 O3 1.453(3) yes
C8 H81 0.961 no
C8 H82 0.963 no
C8 H83 0.962 no
C9 S1 1.784(3) yes
C9 S2 1.663(3) yes
C9 N2 1.338(3) yes
C10 N2 1.460(3) yes
C10 H101 0.945 no
C10 H102 0.949 no
C10 H103 0.947 no
C11 N2 1.466(3) yes
C11 H111 0.941 no
C11 H112 0.937 no
C11 H113 0.951 no
N1 H11 0.871 no

loop_
_geom_hbond_atom_site_label_D
_geom_hbond_atom_site_label_H
_geom_hbond_atom_site_label_A
_geom_hbond_site_symmetry_A
_geom_hbond_angle_DHA
_geom_hbond_distance_DH
_geom_hbond_distance_HA
_geom_hbond_distance_DA
_geom_hbond_publ_flag
N1 H11 O1 2_667 175.52 0.871 1.998 2.868(4) yes
C2 H21 O2 . 131.97 0.971 2.424 3.157(4) yes
C10 H101 O2 2_756 146.60 0.945 2.404 3.235(4) yes
